data_7013622
loop_
_publ_author_name
'Petrella, Antonella J.'
'Craig, Donald C.'
'Lamb, Robert N.'
'Raston, Colin L.'
'Roberts, Nicholas K.'

_publ_section_title
;
 A facile route to hetero-bimetallic Ti(iv)-alkali metal calix[4]arene
 complexes
;
_journal_issue 24
_journal_name_full 'Dalton Transactions'
_journal_page_first 4590
_journal_paper_doi 10.1039/b310635g
_journal_year 2003
_chemical_formula_moiety 'C44 H53 K O5 Ti,11(C H4 O)'
_chemical_formula_sum 'C55 H97 K O16 Ti'
_chemical_formula_weight 1101.4
_space_group_IT_number 97
_symmetry_cell_setting tetragonal
_symmetry_space_group_name_Hall 'I 4 2'
_symmetry_space_group_name_H-M 'I 4 2 2'
_atom_type_scat_source 'International Tables for X-ray Crystallography, Vol. IV'
_audit_creation_method 'RAELSPUB and manual entry'
_cell_angle_alpha 90
_cell_angle_beta 90
_cell_angle_gamma 90
_cell_formula_units_Z 4
_cell_length_a 15.558(3)
_cell_length_b 15.558(3)
_cell_length_c 26.922(8)
_cell_measurement_temperature 150
_cell_volume 6517(3)
_computing_cell_refinement 'Bruker SMART'
_computing_data_collection 'Bruker SMART'
_computing_data_reduction 'Bruker SAINT'
_computing_molecular_graphics 'ORTEP-II, (Johnson, 1976)'
_computing_publication_material 'Local programs'
_computing_structure_refinement 'RAELS, (Rae, 1989)'
_computing_structure_solution 'SIR92 (Altomare et al, 1994)'
_diffrn_ambient_temperature 150(2)
_diffrn_measurement_device_type 'CCD area detector'
_diffrn_measurement_method 'phi and omega scans'
_diffrn_radiation_type 'Mo K\a'
_diffrn_radiation_wavelength 0.71073
_diffrn_reflns_av_R_equivalents 0.015
_diffrn_reflns_limit_h_max 11
_diffrn_reflns_limit_h_min -11
_diffrn_reflns_limit_k_max 16
_diffrn_reflns_limit_k_min 0
_diffrn_reflns_limit_l_max 29
_diffrn_reflns_limit_l_min 0
_diffrn_reflns_number 2208
_diffrn_reflns_theta_max 22.6
_exptl_absorpt_coefficient_mu 0.248
_exptl_absorpt_correction_type none
_exptl_crystal_colour 'pale yellow'
_exptl_crystal_density_diffrn 1.12
_exptl_crystal_density_method 'not measured'
_exptl_crystal_description irregular
_exptl_crystal_F_000 2384.0
_exptl_crystal_size_rad 0.1
_refine_diff_density_max 1.18
_refine_diff_density_min -0.76
_refine_ls_extinction_method none
_refine_ls_goodness_of_fit_ref 2.63
_refine_ls_hydrogen_treatment noref
_refine_ls_number_parameters 167
_refine_ls_number_reflns 1753
_refine_ls_R_factor_gt 0.125
_refine_ls_shift/su_max 0.004
_refine_ls_structure_factor_coef F
_refine_ls_weighting_details 'w = 1/[\s^2^(F) + 0.0004F^2^]'
_refine_ls_weighting_scheme calc
_refine_ls_wR_factor_ref 0.176
_reflns_number_gt 1753
_reflns_number_total 2163
_reflns_threshold_expression I>2\s(I)
_cod_data_source_file b310635g.txt
_cod_data_source_block AJP5
_cod_original_cell_volume 6517(4)
_cod_database_code 7013622

loop_
_symmetry_equiv_pos_site_id
_symmetry_equiv_pos_as_xyz
1 x,y,z
2 -x,-y,z
3 -x,y,-z
4 x,-y,-z
5 y,x,-z
6 -y,-x,-z
7 -y,x,z
8 y,-x,z
9 1/2+x,1/2+y,1/2+z
10 1/2-x,1/2-y,1/2+z
11 1/2-x,1/2+y,1/2-z
12 1/2+x,1/2-y,1/2-z
13 1/2+y,1/2+x,1/2-z
14 1/2-y,1/2-x,1/2-z
15 1/2-y,1/2+x,1/2+z
16 1/2+y,1/2-x,1/2+z

loop_
_atom_site_label
_atom_site_fract_x
_atom_site_fract_y
_atom_site_fract_z
_atom_site_U_iso_or_equiv
_atom_site_adp_type
_atom_site_type_symbol
_atom_site_occupancy
Ti1 0.50000 0.50000 0.12663(8) 0.062(1) Uani Ti 1.0
O1 0.6233(3) 0.4992(5) 0.1421(2) 0.063(1) Uani O 1.0
O2 0.5000 0.5000 0.0651(3) 0.097(4) Uani O 1.0
C1 0.6679(3) 0.5020(6) 0.1853(2) 0.057(2) Uani C 1.0
C2 0.6905(5) 0.5793(5) 0.2076(2) 0.060(3) Uani C 1.0
C3 0.7361(4) 0.5786(6) 0.2521(3) 0.075(4) Uani C 1.0
C4 0.7596(3) 0.5018(6) 0.2748(2) 0.065(2) Uani C 1.0
C5 0.7364(4) 0.4251(4) 0.2519(3) 0.059(3) Uani C 1.0
C6 0.6908(4) 0.4246(5) 0.2073(3) 0.058(3) Uani C 1.0
C7 0.6623(7) 0.6620(7) 0.1857(3) 0.065(2) Uani C 1.0
C8 0.8091(5) 0.4937(7) 0.3242(3) 0.087(4) Uani C 1.0
C9 0.8857(9) 0.4395(12) 0.3184(7) 0.230(6) Uani C 1.0
C10 0.7542(10) 0.4552(12) 0.3625(5) 0.242(9) Uani C 1.0
C11 0.8367(11) 0.5787(8) 0.3416(6) 0.224(6) Uani C 1.0
K1 0.6085(3) 0.6085(3) 0.0000 0.094(2) Uani K 0.5
O1Me1 0.4090(9) 0.5911(9) 0.0000 0.094(2) Uani O 0.5
C1Me1 0.3519(21) 0.6392(23) 0.0262(10) 0.094(2) Uani C 0.5
O1Me2 0.2088(4) 0.0050(9) 0.4407(2) 0.156(4) Uani O 1.0
C1Me2 0.2956(5) 0.0118(27) 0.4284(4) 0.308(4) Uani C 1.0
O1Me3 0.4316(12) 0.5117(36) 0.3194(9) 0.170(7) Uani O 0.25
C1Me3 0.5000 0.5000 0.2871(6) 0.099(5) Uani C 1.0
O1Me4 0.7244(25) 0.7244(25) 0.0000 0.608(9) Uani O 1.0
C1Me4 0.7314(39) 0.7691(35) -0.0455(16) 0.321(9) Uani C 0.5
O1Me5 0.3909(14) 0.0000 0.0000 0.298(9) Uani O 1.0
C1Me5 0.3177(17) 0.0516(18) 0.0012(14) 0.237(9) Uani C 0.5
O1Me6 -0.0469(12) 0.1657(25) 0.0012(29) 0.343(9) Uani O 0.125
C1Me6 0.0469(12) 0.1657(25) -0.0012(29) 0.343(9) Uani C 0.125
O1Me7 0.5257(39) 0.5371(25) 0.4213(9) 0.265(9) Uani O 0.125
C1Me7 0.4743(39) 0.4629(25) 0.4213(9) 0.265(9) Uani C 0.125
HC3 0.7522 0.6343 0.2681 0.075 Uani H 1.0
HC5 0.7528 0.3693 0.2677 0.059 Uani H 1.0
H1C7 0.6564 0.6550 0.1490 0.065 Uani H 1.0
H2C7 0.7064 0.7069 0.1931 0.065 Uani H 1.0
H1C9 0.9166 0.4354 0.3509 0.249 Uani H 1.0
H2C9 0.8681 0.3808 0.3073 0.384 Uani H 1.0
H3C9 0.9247 0.4656 0.2930 0.383 Uani H 1.0
H1C10 0.7872 0.4504 0.3943 0.271 Uani H 1.0
H2C10 0.7025 0.4922 0.3679 0.398 Uani H 1.0
H3C10 0.7355 0.3967 0.3516 0.390 Uani H 1.0
H1C11 0.8687 0.5725 0.3736 0.248 Uani H 1.0
H2C11 0.8751 0.6056 0.3162 0.368 Uani H 1.0
H3C11 0.7852 0.6160 0.3469 0.377 Uani H 1.0

loop_
_atom_site_aniso_label
_atom_site_aniso_U_11
_atom_site_aniso_U_22
_atom_site_aniso_U_33
_atom_site_aniso_U_12
_atom_site_aniso_U_13
_atom_site_aniso_U_23
_atom_site_aniso_type_symbol
Ti1 0.075(1) 0.075(1) 0.035(1) 0.0000 0.0000 0.0000 Ti
O1 0.071(3) 0.073(3) 0.045(3) 0.009(4) 0.009(2) -0.012(5) O
O2 0.128(6) 0.128(6) 0.035(5) 0.0000 0.0000 0.0000 O
C1 0.064(4) 0.071(5) 0.036(3) 0.016(7) 0.011(3) 0.019(7) C
C2 0.102(8) 0.057(7) 0.021(4) -0.015(6) 0.028(5) 0.000(4) C
C3 0.037(5) 0.120(9) 0.069(8) -0.021(5) -0.008(6) 0.003(8) C
C4 0.061(4) 0.068(5) 0.066(5) 0.029(6) -0.010(3) -0.019(8) C
C5 0.089(8) 0.031(5) 0.057(7) -0.009(4) 0.013(6) -0.001(5) C
C6 0.022(4) 0.061(7) 0.091(8) -0.006(4) 0.004(5) -0.012(5) C
C7 0.066(8) 0.071(8) 0.057(4) -0.009(3) 0.007(6) 0.016(6) C
C8 0.115(6) 0.086(5) 0.061(4) -0.024(6) -0.024(3) 0.014(5) C
C9 0.225(7) 0.327(9) 0.140(8) 0.144(9) -0.096(5) -0.056(8) C
C10 0.203(9) 0.436(9) 0.086(4) -0.148(8) -0.048(4) 0.120(7) C
C11 0.404(9) 0.096(5) 0.173(7) -0.054(6) -0.199(8) 0.022(6) C
K1 0.102(3) 0.102(3) 0.077(3) -0.005(3) -0.021(3) 0.021(3) K
O1Me1 0.102(3) 0.102(3) 0.077(3) 0.005(3) -0.021(3) -0.021(3) O
C1Me1 0.102(3) 0.102(3) 0.077(3) 0.005(3) -0.021(3) -0.021(3) C
O1Me2 0.120(6) 0.295(9) 0.053(3) 0.033(9) -0.023(4) -0.028(9) O
C1Me2 0.078(7) 0.779(9) 0.068(6) -0.015(9) -0.019(5) 0.083(9) C
O1Me3 0.062(9) 0.355(9) 0.092(9) -0.089(9) 0.018(9) -0.131(9) O
C1Me3 0.114(8) 0.114(8) 0.069(9) 0.0000 0.0000 0.0000 C
O1Me4 0.608(9) 0.608(9) 0.608(9) 0.0000 0.0000 0.0000 O
C1Me4 0.321(9) 0.321(9) 0.321(9) 0.0000 0.0000 0.0000 C
O1Me5 0.455(9) 0.116(9) 0.324(9) 0.0000 0.0000 0.098(9) O
C1Me5 0.427(9) 0.147(9) 0.138(9) 0.017(9) -0.118(9) -0.030(9) C
O1Me6 0.255(9) 0.111(9) 0.661(9) 0.052(9) -0.259(9) -0.190(9) O
C1Me6 0.255(9) 0.111(9) 0.661(9) -0.052(9) -0.259(9) 0.190(9) C
O1Me7 0.611(9) 0.113(9) 0.070(9) -0.026(9) 0.014(9) -0.048(9) O
C1Me7 0.611(9) 0.113(9) 0.070(9) -0.026(9) -0.014(9) 0.048(9) C

loop_
_exptl_crystal_face_index_h
_exptl_crystal_face_index_k
_exptl_crystal_face_index_l
_exptl_crystal_face_perp_dist
? ? ? ?

loop_
_geom_angle_atom_site_label_1
_geom_angle_atom_site_label_2
_geom_angle_atom_site_label_3
_geom_angle
_geom_angle_site_symmetry_1
_geom_angle_site_symmetry_2
_geom_angle_site_symmetry_3
_geom_angle_publ_flag
O1 Ti1 O1 155.6(3) 1_555 1_555 2_665 no
O1 Ti1 O1 87.43(5) 1_555 1_555 7_655 no
O1 Ti1 O1 87.43(5) 1_555 1_555 8_565 no
O1 Ti1 O2 102.2(1) 1_555 1_555 1_555 no
O1 Ti1 O1 87.43(5) 2_665 1_555 7_655 no
O1 Ti1 O1 87.43(5) 2_665 1_555 8_565 no
O1 Ti1 O2 102.2(1) 2_665 1_555 1_555 no
O1 Ti1 O1 155.6(3) 7_655 1_555 8_565 no
O1 Ti1 O2 102.2(1) 7_655 1_555 1_555 no
O1 Ti1 O2 102.2(1) 8_565 1_555 1_555 no
Ti1 O1 C1 133.0(3) 1_555 1_555 1_555 no
Ti1 O2 K1 126.3(2) 1_555 1_555 1_555 no
Ti1 O2 K1 126.3(2) 1_555 1_555 2_665 no
K1 O2 K1 107.5(3) 1_555 1_555 2_665 no
O1 C1 C2 121.9(7) 1_555 1_555 1_555 no
O1 C1 C6 118.1(8) 1_555 1_555 1_555 no
C2 C1 C6 120.0(6) 1_555 1_555 1_555 no
C1 C2 C3 119.6(4) 1_555 1_555 1_555 no
C1 C2 C7 120.4(7) 1_555 1_555 1_555 no
C3 C2 C7 120.0(7) 1_555 1_555 1_555 no
C2 C3 C4 121.2(5) 1_555 1_555 1_555 no
C3 C4 C5 118.3(7) 1_555 1_555 1_555 no
C3 C4 C8 125.4(7) 1_555 1_555 1_555 no
C5 C4 C8 116.2(8) 1_555 1_555 1_555 no
C4 C5 C6 121.2(5) 1_555 1_555 1_555 no
C1 C6 C5 119.6(4) 1_555 1_555 1_555 no
C1 C6 C7 121.7(8) 1_555 1_555 8_565 no
C5 C6 C7 118.6(7) 1_555 1_555 8_565 no
C2 C7 C6 111.3(5) 1_555 1_555 7_655 no
C4 C8 C9 111.1(9) 1_555 1_555 1_555 no
C4 C8 C10 110.5(8) 1_555 1_555 1_555 no
C4 C8 C11 110.4(9) 1_555 1_555 1_555 no
C9 C8 C10 108.3(5) 1_555 1_555 1_555 no
C9 C8 C11 108.3(5) 1_555 1_555 1_555 no
C10 C8 C11 108.3(5) 1_555 1_555 1_555 no
O2 K1 O2 72.5(3) 1_555 1_555 3_655 no
O2 K1 O1Me1 51.8(3) 1_555 1_555 1_555 no
O2 K1 O1Me1 51.8(3) 1_555 1_555 2_665 no
O2 K1 O1Me1 36.3(2) 1_555 1_555 3_655 no
O2 K1 O1Me2 109.4(3) 1_555 1_555 9_554 no
O2 K1 O1Me2 68.1(2) 1_555 1_555 12_555 no
O2 K1 O1Me2 69.3(2) 1_555 1_555 13_555 no
O2 K1 O1Me2 106.9(3) 1_555 1_555 15_554 no
O2 K1 O1Me4 143.7(2) 1_555 1_555 1_555 no

loop_
_geom_bond_atom_site_label_1
_geom_bond_atom_site_label_2
_geom_bond_distance
_geom_bond_site_symmetry_1
_geom_bond_site_symmetry_2
_geom_bond_publ_flag
Ti1 O1 1.963(4) 1_555 1_555 no
Ti1 O1 1.963(4) 1_555 2_665 no
Ti1 O1 1.963(4) 1_555 7_655 no
Ti1 O1 1.963(4) 1_555 8_565 no
Ti1 O2 1.657(9) 1_555 1_555 no
O1 C1 1.355(8) 1_555 1_555 no
O2 K1 2.962(8) 1_555 1_555 no
O2 K1 2.962(8) 1_555 2_665 no
C1 C2 1.390(6) 1_555 1_555 no
C1 C6 1.390(6) 1_555 1_555 no
C2 C3 1.393(7) 1_555 1_555 no
C2 C7 1.481(14) 1_555 1_555 no
C3 C4 1.390(6) 1_555 1_555 no
C4 C5 1.390(6) 1_555 1_555 no
C4 C8 1.542(10) 1_555 1_555 no
C5 C6 1.393(7) 1_555 1_555 no
C6 C7 1.537(14) 1_555 8_565 no
C7 C6 1.537(14) 1_555 7_655 no
C8 C9 1.468(8) 1_555 1_555 no
C8 C10 1.468(8) 1_555 1_555 no
C8 C11 1.468(8) 1_555 1_555 no
K1 O1Me1 3.117(11) 1_555 1_555 no
K1 O1Me1 3.117(11) 1_555 2_665 no
K1 O1Me2 2.752(9) 1_555 9_554 no
K1 O1Me2 2.846(10) 1_555 12_555 no
K1 O1Me2 2.752(9) 1_555 13_555 no
K1 O1Me2 2.846(10) 1_555 15_554 no
K1 O1Me4 2.548(55) 1_555 1_555 no
O1Me1 C1Me1 1.358(12) 1_555 1_555 no
O1Me2 C1Me2 1.395(5) 1_555 1_555 no
O1Me3 C1Me3 1.386(10) 1_555 1_555 no
O1Me4 C1Me4 1.414(24) 1_555 1_555 no
O1Me5 C1Me5 1.393(15) 1_555 1_555 no
